data_7041010
loop_
_publ_author_name
'Itazaki, Masumi'
'Tsuchida, Noriko'
'Shigesato, Yuka'
'Takano, Keiko'
'Nakazawa, Hiroshi'

_publ_section_title
;
 R/X exchange reactions in cis-[M(R)2{P(X)(NMeCH2)2}2] (M = Pd, Pt), via a
 phosphenium intermediate.
;
_journal_issue 48
_journal_name_full 'Dalton transactions (Cambridge, England : 2003)'
_journal_page_first 19216
_journal_page_last 19220
_journal_paper_doi 10.1039/c6dt02314b
_journal_volume 45
_journal_year 2016
_chemical_absolute_configuration ad
_chemical_formula_moiety 'C10 H26 Cl2 N4 P2 Pt'
_chemical_formula_sum 'C10 H26 Cl2 N4 P2 Pt'
_chemical_formula_weight 530.28
_space_group_IT_number 33
_symmetry_cell_setting orthorhombic
_symmetry_Int_Tables_number 33
_symmetry_space_group_name_Hall 'P 2c -2n'
_symmetry_space_group_name_H-M 'P n a 21'
_audit_creation_date 2009-06-09
_audit_creation_method SHELXL-97
_audit_update_record
;
2014-12-26 deposited with the CCDC.
2016-10-18 downloaded from the CCDC.
;
_cell_angle_alpha 90.00
_cell_angle_beta 90.00
_cell_angle_gamma 90.00
_cell_formula_units_Z 4
_cell_length_a 12.007(2)
_cell_length_b 16.096(3)
_cell_length_c 9.0774(16)
_cell_measurement_reflns_used 6879
_cell_measurement_temperature 200(2)
_cell_measurement_theta_max 27.4835
_cell_measurement_theta_min 4.0673
_cell_volume 1754.3(5)
_computing_cell_refinement CrystalClear
_computing_data_collection 'CrystalClear (Rigaku, 2001)'
_computing_molecular_graphics 'Ortep-3 for Windows (Farrugia, 1997)'
_computing_publication_material SHELXL97
_computing_structure_refinement 'SHELXL-97 (Sheldrick, 1997)'
_computing_structure_solution 'SHELXS-97 (Sheldrick, 1990)'
_diffrn_ambient_temperature 200(2)
_diffrn_detector_area_resol_mean 7.32
_diffrn_measured_fraction_theta_full 0.995
_diffrn_measured_fraction_theta_max 0.995
_diffrn_measurement_details
;
scan:
    Number of images: 360
               Slice: -80.0000 - 100.0000
         Image width: 0.5000
            Exp time: 3.0000
       Rotation axis: Phi
               Omega: 0.0000
                 Chi: 0.0000
                 Phi: 0.0000
                 XTD: 35.2124
              2theta: 9.8062
scan:
    Number of images: 100
               Slice: -30.0000 - 20.0000
         Image width: 0.5000
            Exp time: 3.0000
       Rotation axis: Omega
               Omega: 0.0000
                 Chi: 90.0000
                 Phi: 0.0000
                 XTD: 35.2124
              2theta: 9.8062
scan:
    Number of images: 100
               Slice: -30.0000 - 20.0000
         Image width: 0.5000
            Exp time: 3.0000
       Rotation axis: Omega
               Omega: 0.0000
                 Chi: 90.0000
                 Phi: 90.0000
                 XTD: 35.2124
              2theta: 9.8062
scan:
    Number of images: 100
               Slice: -30.0000 - 20.0000
         Image width: 0.5000
            Exp time: 3.0000
       Rotation axis: Omega
               Omega: 0.0000
                 Chi: 90.0000
                 Phi: 180.0000
                 XTD: 35.2124
              2theta: 9.8062

;
_diffrn_measurement_device 'Mercury CCD (2x2 bin mode)'
_diffrn_measurement_device_details 'AFC7: Eulerian 3-circle'
_diffrn_measurement_device_type 'Rigaku/MSC Mercury CCD'
_diffrn_measurement_method '\w or \f'
_diffrn_radiation_detector CCD
_diffrn_radiation_monochromator 'Graphite Monochromator'
_diffrn_radiation_source 'Rotating Anode'
_diffrn_radiation_type MoK\a
_diffrn_radiation_wavelength 0.71070
_diffrn_reflns_av_R_equivalents 0.0416
_diffrn_reflns_limit_h_max 15
_diffrn_reflns_limit_h_min -12
_diffrn_reflns_limit_k_max 20
_diffrn_reflns_limit_k_min -20
_diffrn_reflns_limit_l_max 11
_diffrn_reflns_limit_l_min -11
_diffrn_reflns_number 16812
_diffrn_reflns_reduction_process 'Lp corrections applied'
_diffrn_reflns_theta_full 27.48
_diffrn_reflns_theta_max 27.48
_diffrn_reflns_theta_min 4.07
_diffrn_source_current 100.0000
_diffrn_source_power 5.0000
_diffrn_source_voltage 50.0000
_exptl_absorpt_coefficient_mu 8.479
_exptl_absorpt_correction_T_max 0.4294
_exptl_absorpt_correction_T_min 0.1853
_exptl_absorpt_correction_type multi-scan
_exptl_absorpt_process_details '(Jacobson, 1998)'
_exptl_crystal_colour Colorless
_exptl_crystal_density_diffrn 2.008
_exptl_crystal_density_method 'not measured'
_exptl_crystal_description Prism
_exptl_crystal_F_000 1024
_exptl_crystal_preparation 'mounted on the CryoLoop with Palaton oil and placed in N2 stream at 200(2) K'
_exptl_crystal_size_max 0.30
_exptl_crystal_size_mid 0.20
_exptl_crystal_size_min 0.12
_refine_diff_density_max 0.494
_refine_diff_density_min -0.876
_refine_diff_density_rms 0.111
_refine_ls_abs_structure_details 'Flack(1983), 1769 Friedel pairs'
_refine_ls_abs_structure_Flack 0.006(8)
_refine_ls_extinction_method none
_refine_ls_goodness_of_fit_ref 1.187
_refine_ls_hydrogen_treatment constr
_refine_ls_matrix_type full
_refine_ls_number_parameters 178
_refine_ls_number_reflns 3898
_refine_ls_number_restraints 1
_refine_ls_restrained_S_all 1.187
_refine_ls_R_factor_all 0.0395
_refine_ls_R_factor_gt 0.0336
_refine_ls_shift/su_max 0.001
_refine_ls_shift/su_mean 0.000
_refine_ls_structure_factor_coef Fsqd
_refine_ls_weighting_details 'calc w=1/[\s^2^(Fo^2^)+(0.0019P)^2^+2.6770P] where P=(Fo^2^+2Fc^2^)/3'
_refine_ls_weighting_scheme calc
_refine_ls_wR_factor_gt 0.0539
_refine_ls_wR_factor_ref 0.0555
_reflns_number_gt 3636
_reflns_number_total 3898
_reflns_threshold_expression >2sigma(I)
_cod_data_source_file c6dt02314b2.cif
_cod_data_source_block SSY-30
_cod_depositor_comments
;
The following automatic conversions were performed:

'_exptl_absorpt_correction_type' value 'Multi-scan' changed to
'multi-scan' according to
/usr/data/users/saulius/crontab/automatic-downloads/rss-feeds/RSC/lib/dictionaries/cif_core.dic
dictionary named 'cif_core.dic' version 2.4.2 from 2011-04-26.

Automatic conversion script
Id: cif_fix_values 4268 2015-11-12 08:31:59Z antanas 

 Adding full bibliography for 7041008--7041013.cif.
;
_cod_original_cell_volume 1754.2(5)
_cod_original_sg_symbol_H-M Pna21
_cod_database_code 7041010

loop_
_symmetry_equiv_pos_as_xyz
'x, y, z'
'-x, -y, z+1/2'
'-x+1/2, y+1/2, z+1/2'
'x+1/2, -y+1/2, z'

loop_
_atom_site_label
_atom_site_type_symbol
_atom_site_fract_x
_atom_site_fract_y
_atom_site_fract_z
_atom_site_U_iso_or_equiv
_atom_site_adp_type
_atom_site_occupancy
_atom_site_symmetry_multiplicity
_atom_site_calc_flag
_atom_site_refinement_flags
Pt1 Pt 0.256761(11) 0.006297(10) 0.02610(9) 0.01773(6) Uani 1 1 d .
P1 P 0.29615(12) 0.08503(9) 0.2200(2) 0.0191(3) Uani 1 1 d .
N1 N 0.1939(4) 0.1282(3) 0.3141(6) 0.0323(13) Uani 1 1 d .
N2 N 0.3510(3) 0.0379(3) 0.3651(5) 0.0203(10) Uani 1 1 d .
C1 C 0.3917(5) 0.1686(4) 0.1752(7) 0.0346(15) Uani 1 1 d .
H1A H 0.3545 0.2085 0.1101 0.052 Uiso 1 1 calc R
H1B H 0.4573 0.1458 0.1253 0.052 Uiso 1 1 calc R
H1C H 0.4148 0.1967 0.2659 0.052 Uiso 1 1 calc R
C2 C 0.1955(5) 0.1068(4) 0.4717(7) 0.0360(16) Uani 1 1 d .
H2A H 0.1410 0.0623 0.4933 0.043 Uiso 1 1 calc R
H2B H 0.1772 0.1560 0.5325 0.043 Uiso 1 1 calc R
C3 C 0.3132(4) 0.0773(4) 0.5031(7) 0.0290(14) Uani 1 1 d .
H3A H 0.3619 0.1246 0.5294 0.035 Uiso 1 1 calc R
H3B H 0.3138 0.0367 0.5852 0.035 Uiso 1 1 calc R
C4 C 0.0975(6) 0.1677(4) 0.2501(9) 0.047(2) Uani 1 1 d .
H4A H 0.0307 0.1354 0.2739 0.070 Uiso 1 1 calc R
H4B H 0.1064 0.1705 0.1429 0.070 Uiso 1 1 calc R
H4C H 0.0899 0.2240 0.2899 0.070 Uiso 1 1 calc R
C5 C 0.4687(5) 0.0148(4) 0.3638(8) 0.0366(16) Uani 1 1 d .
H5A H 0.5145 0.0647 0.3760 0.055 Uiso 1 1 calc R
H5B H 0.4868 -0.0119 0.2698 0.055 Uiso 1 1 calc R
H5C H 0.4837 -0.0239 0.4447 0.055 Uiso 1 1 calc R
P2 P 0.21503(12) -0.10074(9) 0.1710(2) 0.0198(3) Uani 1 1 d .
N3 N 0.3117(4) -0.1470(3) 0.2721(6) 0.0290(12) Uani 1 1 d .
N4 N 0.1354(3) -0.0771(3) 0.3157(6) 0.0229(11) Uani 1 1 d .
C6 C 0.1441(6) -0.1846(4) 0.0717(7) 0.0360(17) Uani 1 1 d .
H6A H 0.1949 -0.2085 -0.0014 0.054 Uiso 1 1 calc R
H6B H 0.0781 -0.1624 0.0219 0.054 Uiso 1 1 calc R
H6C H 0.1214 -0.2278 0.1416 0.054 Uiso 1 1 calc R
C7 C 0.2814(5) -0.1553(4) 0.4275(8) 0.0312(15) Uani 1 1 d .
H7A H 0.3246 -0.1158 0.4887 0.037 Uiso 1 1 calc R
H7B H 0.2961 -0.2124 0.4628 0.037 Uiso 1 1 calc R
C8 C 0.1581(5) -0.1357(4) 0.4352(7) 0.0301(14) Uani 1 1 d .
H8A H 0.1136 -0.1870 0.4225 0.036 Uiso 1 1 calc R
H8B H 0.1393 -0.1106 0.5316 0.036 Uiso 1 1 calc R
C9 C 0.4108(5) -0.1851(4) 0.2155(8) 0.0389(17) Uani 1 1 d .
H9A H 0.4760 -0.1615 0.2652 0.058 Uiso 1 1 calc R
H9B H 0.4161 -0.1746 0.1094 0.058 Uiso 1 1 calc R
H9C H 0.4079 -0.2451 0.2333 0.058 Uiso 1 1 calc R
C10 C 0.0189(5) -0.0555(4) 0.2936(10) 0.0399(18) Uani 1 1 d .
H10A H -0.0241 -0.1060 0.2733 0.060 Uiso 1 1 calc R
H10B H 0.0124 -0.0172 0.2101 0.060 Uiso 1 1 calc R
H10C H -0.0101 -0.0287 0.3826 0.060 Uiso 1 1 calc R
Cl1 Cl 0.23313(14) -0.07545(11) -0.1896(2) 0.0358(4) Uani 1 1 d .
Cl2 Cl 0.27844(14) 0.12360(10) -0.1308(2) 0.0323(4) Uani 1 1 d .

loop_
_atom_site_aniso_label
_atom_site_aniso_U_11
_atom_site_aniso_U_22
_atom_site_aniso_U_33
_atom_site_aniso_U_23
_atom_site_aniso_U_13
_atom_site_aniso_U_12
Pt1 0.01777(8) 0.02078(10) 0.01465(9) 0.0010(2) 0.00054(19) -0.00029(7)
P1 0.0220(7) 0.0197(7) 0.0156(9) -0.0019(7) -0.0002(6) -0.0010(6)
N1 0.034(3) 0.037(3) 0.026(3) -0.005(3) 0.004(2) 0.012(2)
N2 0.026(2) 0.022(3) 0.013(3) -0.006(2) -0.0001(19) -0.0004(19)
C1 0.050(4) 0.038(4) 0.015(4) -0.002(3) -0.005(3) -0.017(3)
C2 0.038(3) 0.045(4) 0.025(4) -0.014(3) 0.009(3) 0.003(3)
C3 0.043(3) 0.037(3) 0.006(4) -0.004(3) 0.004(2) -0.003(2)
C4 0.043(4) 0.050(5) 0.048(6) 0.000(4) -0.004(3) 0.027(3)
C5 0.029(3) 0.042(4) 0.038(4) -0.003(3) -0.011(3) 0.007(3)
P2 0.0210(7) 0.0213(8) 0.0169(9) 0.0000(6) -0.0005(6) -0.0028(6)
N3 0.031(3) 0.031(3) 0.025(3) 0.005(2) 0.003(2) 0.009(2)
N4 0.016(2) 0.027(3) 0.026(3) 0.004(2) 0.0053(19) 0.0018(18)
C6 0.052(4) 0.030(4) 0.027(4) -0.005(3) 0.003(3) -0.019(3)
C7 0.038(3) 0.025(3) 0.030(4) 0.010(3) -0.008(3) -0.003(3)
C8 0.041(3) 0.032(4) 0.017(3) 0.006(3) 0.001(3) -0.009(3)
C9 0.034(3) 0.042(4) 0.040(5) -0.007(4) -0.002(3) 0.012(3)
C10 0.025(3) 0.046(5) 0.048(5) 0.002(4) 0.005(3) 0.002(3)
Cl1 0.0492(10) 0.0387(10) 0.0194(9) -0.0068(7) -0.0039(8) -0.0077(7)
Cl2 0.0449(9) 0.0292(8) 0.0227(9) 0.0067(7) 0.0005(7) -0.0010(7)

loop_
_atom_type_symbol
_atom_type_description
_atom_type_scat_dispersion_real
_atom_type_scat_dispersion_imag
_atom_type_scat_source
C C 0.0033 0.0016 'International Tables Vol C Tables 4.2.6.8 and 6.1.1.4'
H H 0.0000 0.0000 'International Tables Vol C Tables 4.2.6.8 and 6.1.1.4'
N N 0.0061 0.0033 'International Tables Vol C Tables 4.2.6.8 and 6.1.1.4'
P P 0.1023 0.0942 'International Tables Vol C Tables 4.2.6.8 and 6.1.1.4'
Cl Cl 0.1484 0.1585 'International Tables Vol C Tables 4.2.6.8 and 6.1.1.4'
Pt Pt -1.7033 8.3905 'International Tables Vol C Tables 4.2.6.8 and 6.1.1.4'

loop_
_geom_angle_atom_site_label_1
_geom_angle_atom_site_label_2
_geom_angle_atom_site_label_3
_geom_angle
P1 Pt1 P2 91.23(8)
P1 Pt1 Cl1 174.25(6)
P2 Pt1 Cl1 91.80(7)
P1 Pt1 Cl2 89.90(7)
P2 Pt1 Cl2 173.25(6)
Cl1 Pt1 Cl2 87.66(8)
N1 P1 N2 94.4(3)
N1 P1 C1 105.9(3)
N2 P1 C1 105.5(3)
N1 P1 Pt1 119.5(2)
N2 P1 Pt1 116.99(18)
C1 P1 Pt1 112.4(2)
C4 N1 C2 120.4(5)
C4 N1 P1 125.0(5)
C2 N1 P1 113.3(4)
C5 N2 C3 114.4(5)
C5 N2 P1 119.6(4)
C3 N2 P1 110.9(4)
P1 C1 H1A 109.5
P1 C1 H1B 109.5
H1A C1 H1B 109.5
P1 C1 H1C 109.5
H1A C1 H1C 109.5
H1B C1 H1C 109.5
N1 C2 C3 105.6(5)
N1 C2 H2A 110.6
C3 C2 H2A 110.6
N1 C2 H2B 110.6
C3 C2 H2B 110.6
H2A C2 H2B 108.8
N2 C3 C2 105.1(5)
N2 C3 H3A 110.7
C2 C3 H3A 110.7
N2 C3 H3B 110.7
C2 C3 H3B 110.7
H3A C3 H3B 108.8
N1 C4 H4A 109.5
N1 C4 H4B 109.5
H4A C4 H4B 109.5
N1 C4 H4C 109.5
H4A C4 H4C 109.5
H4B C4 H4C 109.5
N2 C5 H5A 109.5
N2 C5 H5B 109.5
H5A C5 H5B 109.5
N2 C5 H5C 109.5
H5A C5 H5C 109.5
H5B C5 H5C 109.5
N3 P2 N4 93.9(3)
N3 P2 C6 105.5(3)
N4 P2 C6 106.8(3)
N3 P2 Pt1 121.20(19)
N4 P2 Pt1 114.71(18)
C6 P2 Pt1 112.6(2)
C9 N3 C7 120.8(5)
C9 N3 P2 125.1(5)
C7 N3 P2 113.7(4)
C10 N4 C8 115.8(5)
C10 N4 P2 119.8(5)
C8 N4 P2 109.3(4)
P2 C6 H6A 109.5
P2 C6 H6B 109.5
H6A C6 H6B 109.5
P2 C6 H6C 109.5
H6A C6 H6C 109.5
H6B C6 H6C 109.5
N3 C7 C8 105.6(5)
N3 C7 H7A 110.6
C8 C7 H7A 110.6
N3 C7 H7B 110.6
C8 C7 H7B 110.6
H7A C7 H7B 108.8
N4 C8 C7 106.4(5)
N4 C8 H8A 110.5
C7 C8 H8A 110.5
N4 C8 H8B 110.5
C7 C8 H8B 110.5
H8A C8 H8B 108.6
N3 C9 H9A 109.5
N3 C9 H9B 109.5
H9A C9 H9B 109.5
N3 C9 H9C 109.5
H9A C9 H9C 109.5
H9B C9 H9C 109.5
N4 C10 H10A 109.5
N4 C10 H10B 109.5
H10A C10 H10B 109.5
N4 C10 H10C 109.5
H10A C10 H10C 109.5
H10B C10 H10C 109.5

loop_
_geom_bond_atom_site_label_1
_geom_bond_atom_site_label_2
_geom_bond_distance
Pt1 P1 2.220(2)
Pt1 P2 2.2244(18)
Pt1 Cl1 2.3764(19)
Pt1 Cl2 2.3793(18)
P1 N1 1.649(5)
P1 N2 1.656(5)
P1 C1 1.814(6)
N1 C4 1.443(8)
N1 C2 1.471(8)
N2 C5 1.461(7)
N2 C3 1.475(7)
C1 H1A 0.9800
C1 H1B 0.9800
C1 H1C 0.9800
C2 C3 1.519(8)
C2 H2A 0.9900
C2 H2B 0.9900
C3 H3A 0.9900
C3 H3B 0.9900
C4 H4A 0.9800
C4 H4B 0.9800
C4 H4C 0.9800
C5 H5A 0.9800
C5 H5B 0.9800
C5 H5C 0.9800
P2 N3 1.656(5)
P2 N4 1.669(5)
P2 C6 1.833(6)
N3 C9 1.433(7)
N3 C7 1.463(8)
N4 C10 1.455(7)
N4 C8 1.464(8)
C6 H6A 0.9800
C6 H6B 0.9800
C6 H6C 0.9800
C7 C8 1.515(8)
C7 H7A 0.9900
C7 H7B 0.9900
C8 H8A 0.9900
C8 H8B 0.9900
C9 H9A 0.9800
C9 H9B 0.9800
C9 H9C 0.9800
C10 H10A 0.9800
C10 H10B 0.9800
C10 H10C 0.9800

loop_
_geom_torsion_atom_site_label_1
_geom_torsion_atom_site_label_2
_geom_torsion_atom_site_label_3
_geom_torsion_atom_site_label_4
_geom_torsion
P2 Pt1 P1 N1 -79.5(2)
Cl1 Pt1 P1 N1 158.7(7)
Cl2 Pt1 P1 N1 93.9(2)
P2 Pt1 P1 N2 33.27(19)
Cl1 Pt1 P1 N2 -88.6(7)
Cl2 Pt1 P1 N2 -153.39(19)
P2 Pt1 P1 C1 155.5(3)
Cl1 Pt1 P1 C1 33.6(8)
Cl2 Pt1 P1 C1 -31.2(3)
N2 P1 N1 C4 -167.5(6)
C1 P1 N1 C4 85.1(6)
Pt1 P1 N1 C4 -43.0(6)
N2 P1 N1 C2 -0.6(5)
C1 P1 N1 C2 -108.1(5)
Pt1 P1 N1 C2 123.9(4)
N1 P1 N2 C5 -156.3(5)
C1 P1 N2 C5 -48.4(5)
Pt1 P1 N2 C5 77.3(4)
N1 P1 N2 C3 -19.7(4)
C1 P1 N2 C3 88.1(4)
Pt1 P1 N2 C3 -146.1(3)
C4 N1 C2 C3 -172.9(6)
P1 N1 C2 C3 19.6(6)
C5 N2 C3 C2 172.0(5)
P1 N2 C3 C2 33.1(5)
N1 C2 C3 N2 -31.7(6)
P1 Pt1 P2 N3 -66.3(2)
Cl1 Pt1 P2 N3 108.8(2)
Cl2 Pt1 P2 N3 -165.9(7)
P1 Pt1 P2 N4 45.10(19)
Cl1 Pt1 P2 N4 -139.78(19)
Cl2 Pt1 P2 N4 -54.5(8)
P1 Pt1 P2 C6 167.5(3)
Cl1 Pt1 P2 C6 -17.4(3)
Cl2 Pt1 P2 C6 67.9(8)
N4 P2 N3 C9 179.4(5)
C6 P2 N3 C9 70.8(6)
Pt1 P2 N3 C9 -58.5(6)
N4 P2 N3 C7 6.5(5)
C6 P2 N3 C7 -102.1(5)
Pt1 P2 N3 C7 128.6(4)
N3 P2 N4 C10 -162.0(5)
C6 P2 N4 C10 -54.6(5)
Pt1 P2 N4 C10 70.9(5)
N3 P2 N4 C8 -25.0(4)
C6 P2 N4 C8 82.4(4)
Pt1 P2 N4 C8 -152.0(3)
C9 N3 C7 C8 -160.3(6)
P2 N3 C7 C8 12.9(6)
C10 N4 C8 C7 174.5(5)
P2 N4 C8 C7 35.6(6)
N3 C7 C8 N4 -29.7(7)
